data_7708306
loop_
_publ_author_name
'Eilrich, Volker Jens'
'Grell, Toni'
'L\"onnecke, Peter'
'Hey-Hawkins, Evamarie'

_publ_section_title
;
 Facile synthesis of cyclo-(P4tBu3)-containing oligo- and pnictaphosphanes
;
_journal_name_full 'Dalton Transactions'
_journal_paper_doi 10.1039/D1DT02639A
_journal_year 2021
_chemical_formula_moiety 'C28 H63 P9'
_chemical_formula_sum 'C28 H63 P9'
_chemical_formula_weight 678.51
_chemical_melting_point ?
_chemical_name_common Hepta-tert-butyl-nonaphosphine(7)
_chemical_name_systematic
;
'1,3,3',4,4',5,5'-Hepta-tert-butyl-nonaphosphine(7)'
;
_chemical_properties_physical Air-sensitive,Moisture-sensitive
_space_group_crystal_system triclinic
_space_group_IT_number 2
_space_group_name_Hall '-P 1'
_space_group_name_H-M_alt 'P -1'
_atom_sites_solution_hydrogens geom
_atom_sites_solution_primary dual
_audit_creation_method SHELXL-2018/3
_audit_update_record
;
2021-07-19 deposited with the CCDC.	2021-09-03 downloaded from the CCDC.
;
_cell_angle_alpha 84.231(2)
_cell_angle_beta 82.229(2)
_cell_angle_gamma 77.488(2)
_cell_formula_units_Z 2
_cell_length_a 9.8283(2)
_cell_length_b 13.4869(3)
_cell_length_c 15.1621(3)
_cell_measurement_reflns_used 23310
_cell_measurement_temperature 130(2)
_cell_measurement_theta_max 35.0270
_cell_measurement_theta_min 2.6660
_cell_volume 1938.76(7)
_computing_cell_refinement
;
CrysAlisPro, Agilent Technologies,
Version 1.171.37.35 (release 13-08-2014 CrysAlis171 .NET)
(compiled Aug 13 2014,18:06:01)
;
_computing_data_collection
;
CrysAlisPro, Agilent Technologies,
Version 1.171.37.35 (release 13-08-2014 CrysAlis171 .NET)
(compiled Aug 13 2014,18:06:01)
;
_computing_data_reduction
;
CrysAlisPro, Agilent Technologies,
Version 1.171.37.35 (release 13-08-2014 CrysAlis171 .NET)
(compiled Aug 13 2014,18:06:01)
;
_computing_structure_refinement 'SHELXL-2018/3 (Sheldrick, 2018)'
_computing_structure_solution 'SHELXT 2014 (Sheldrick, 2014)'
_diffrn_ambient_temperature 130(2)
_diffrn_detector_area_resol_mean 16.3560
_diffrn_measured_fraction_theta_full 0.999
_diffrn_measured_fraction_theta_max 0.934
_diffrn_measurement_device_type 'Xcalibur, Sapphire3, Gemini'
_diffrn_measurement_method '\w scans'
_diffrn_radiation_type MoK\a
_diffrn_radiation_wavelength 0.71073
_diffrn_reflns_av_R_equivalents 0.0188
_diffrn_reflns_av_unetI/netI 0.0198
_diffrn_reflns_Laue_measured_fraction_full 0.999
_diffrn_reflns_Laue_measured_fraction_max 0.934
_diffrn_reflns_limit_h_max 15
_diffrn_reflns_limit_h_min -15
_diffrn_reflns_limit_k_max 21
_diffrn_reflns_limit_k_min -20
_diffrn_reflns_limit_l_max 23
_diffrn_reflns_limit_l_min -24
_diffrn_reflns_number 56616
_diffrn_reflns_point_group_measured_fraction_full 0.999
_diffrn_reflns_point_group_measured_fraction_max 0.934
_diffrn_reflns_theta_full 25.242
_diffrn_reflns_theta_max 34.907
_diffrn_reflns_theta_min 2.368
_diffrn_source 'Enhance (Mo) X-ray Source'
_exptl_absorpt_coefficient_mu 0.418
_exptl_absorpt_correction_T_max 1.00000
_exptl_absorpt_correction_T_min 0.96568
_exptl_absorpt_correction_type multi-scan
_exptl_absorpt_process_details
;
CrysAlisPro, Agilent Technologies,
Version 1.171.37.35 (release 13-08-2014 CrysAlis171 .NET)
(compiled Aug 13 2014,18:06:01)
Empirical absorption correction using spherical harmonics,
 implemented in SCALE3 ABSPACK scaling algorithm.
Empirical absorption correction using spherical harmonics,
 implemented in SCALE3 ABSPACK scaling algorithm.
;
_exptl_crystal_colour 'clear colourless'
_exptl_crystal_density_diffrn 1.162
_exptl_crystal_description plate
_exptl_crystal_F_000 732
_exptl_crystal_recrystallization_method 'Re-crystallisation from solvent'
_exptl_crystal_size_max 0.2500
_exptl_crystal_size_mid 0.2000
_exptl_crystal_size_min 0.1000
_refine_diff_density_max 0.412
_refine_diff_density_min -0.227
_refine_diff_density_rms 0.047
_refine_ls_extinction_method none
_refine_ls_goodness_of_fit_ref 1.062
_refine_ls_hydrogen_treatment constr
_refine_ls_matrix_type full
_refine_ls_number_parameters 355
_refine_ls_number_reflns 15838
_refine_ls_number_restraints 0
_refine_ls_restrained_S_all 1.062
_refine_ls_R_factor_all 0.0316
_refine_ls_R_factor_gt 0.0245
_refine_ls_shift/su_max 0.002
_refine_ls_shift/su_mean 0.000
_refine_ls_structure_factor_coef Fsqd
_refine_ls_weighting_details 'w=1/[\s^2^(Fo^2^)+(0.0275P)^2^+0.3264P] where P=(Fo^2^+2Fc^2^)/3'
_refine_ls_weighting_scheme calc
_refine_ls_wR_factor_gt 0.0590
_refine_ls_wR_factor_ref 0.0623
_reflns_Friedel_coverage 0.000
_reflns_number_gt 13663
_reflns_number_total 15838
_reflns_threshold_expression 'I > 2\s(I)'
_cod_data_source_file d1dt02639a2.cif
_cod_data_source_block x2915
_cod_depositor_comments
;
The following automatic conversions were performed:

data item '_chemical_melting_point' value 'Not measured' was changed
to '?' -- the value is undefined or not given.

Automatic conversion script
Id: cif_fix_values 7556 2019-12-06 15:28:31Z antanas 
;
_cod_database_code 7708306
_shelx_shelxl_version_number 2018/3
_shelx_space_group_comment
;
The symmetry employed for this shelxl refinement is uniquely defined
by the following loop, which should always be used as a source of
symmetry information in preference to the above space-group names.
They are only intended as comments.
;

loop_
_space_group_symop_operation_xyz
'x, y, z'
'-x, -y, -z'

loop_
_atom_site_label
_atom_site_type_symbol
_atom_site_fract_x
_atom_site_fract_y
_atom_site_fract_z
_atom_site_U_iso_or_equiv
_atom_site_adp_type
_atom_site_occupancy
_atom_site_site_symmetry_order
_atom_site_calc_flag
_atom_site_refinement_flags_posn
_atom_site_refinement_flags_adp
_atom_site_refinement_flags_occupancy
_atom_site_disorder_assembly
_atom_site_disorder_group
C1 C 0.63407(8) 0.49608(6) 0.80985(5) 0.01885(13) Uani 1 1 d . . . . .
C2 C 0.62661(10) 0.59288(7) 0.85665(7) 0.02695(17) Uani 1 1 d . . . . .
H2A H 0.603173 0.579741 0.921069 0.040 Uiso 1 1 calc R U . . .
H2B H 0.554235 0.647686 0.833753 0.040 Uiso 1 1 calc R U . . .
H2C H 0.717668 0.613158 0.845098 0.040 Uiso 1 1 calc R U . . .
C3 C 0.66788(10) 0.51568(8) 0.70920(6) 0.02747(17) Uani 1 1 d . . . . .
H3A H 0.593900 0.569379 0.686561 0.041 Uiso 1 1 calc R U . . .
H3B H 0.673435 0.453053 0.680043 0.041 Uiso 1 1 calc R U . . .
H3C H 0.758027 0.537192 0.696367 0.041 Uiso 1 1 calc R U . . .
C4 C 0.74656(9) 0.41038(7) 0.84556(7) 0.02767(18) Uani 1 1 d . . . . .
H4A H 0.838111 0.429804 0.832878 0.042 Uiso 1 1 calc R U . . .
H4B H 0.749631 0.348083 0.816518 0.042 Uiso 1 1 calc R U . . .
H4C H 0.724115 0.398266 0.910180 0.042 Uiso 1 1 calc R U . . .
C5 C 0.16919(9) 0.62882(6) 0.84788(5) 0.02044(14) Uani 1 1 d . . . . .
C6 C 0.11345(10) 0.56021(7) 0.92400(6) 0.02539(17) Uani 1 1 d . . . . .
H6A H 0.190313 0.525339 0.958000 0.038 Uiso 1 1 calc R U . . .
H6B H 0.073743 0.509644 0.899523 0.038 Uiso 1 1 calc R U . . .
H6C H 0.040429 0.601529 0.963412 0.038 Uiso 1 1 calc R U . . .
C7 C 0.23128(11) 0.70796(7) 0.88571(7) 0.03010(19) Uani 1 1 d . . . . .
H7A H 0.158701 0.748756 0.925767 0.045 Uiso 1 1 calc R U . . .
H7B H 0.265783 0.752551 0.836644 0.045 Uiso 1 1 calc R U . . .
H7C H 0.309140 0.673262 0.918964 0.045 Uiso 1 1 calc R U . . .
C8 C 0.04939(10) 0.68263(8) 0.79415(7) 0.0308(2) Uani 1 1 d . . . . .
H8A H -0.022749 0.725736 0.832730 0.046 Uiso 1 1 calc R U . . .
H8B H 0.008312 0.631676 0.771358 0.046 Uiso 1 1 calc R U . . .
H8C H 0.085967 0.724909 0.743993 0.046 Uiso 1 1 calc R U . . .
C9 C 0.22948(8) 0.43632(6) 0.61465(5) 0.01949(14) Uani 1 1 d . . . . .
C10 C 0.10316(10) 0.52163(9) 0.59770(7) 0.0323(2) Uani 1 1 d . . . . .
H10A H 0.118193 0.585595 0.616253 0.048 Uiso 1 1 calc R U . . .
H10B H 0.018303 0.504654 0.632039 0.048 Uiso 1 1 calc R U . . .
H10C H 0.092046 0.529307 0.533954 0.048 Uiso 1 1 calc R U . . .
C11 C 0.20521(14) 0.33440(8) 0.59107(7) 0.0372(2) Uani 1 1 d . . . . .
H11A H 0.196487 0.337552 0.527170 0.056 Uiso 1 1 calc R U . . .
H11B H 0.118851 0.320241 0.625549 0.056 Uiso 1 1 calc R U . . .
H11C H 0.284745 0.280093 0.605373 0.056 Uiso 1 1 calc R U . . .
C12 C 0.35982(9) 0.46110(7) 0.55842(5) 0.02380(16) Uani 1 1 d . . . . .
H12A H 0.345615 0.468189 0.495171 0.036 Uiso 1 1 calc R U . . .
H12B H 0.440716 0.406025 0.568337 0.036 Uiso 1 1 calc R U . . .
H12C H 0.377122 0.525040 0.575531 0.036 Uiso 1 1 calc R U . . .
C13 C 0.37093(8) 0.19073(6) 0.93873(5) 0.01701(13) Uani 1 1 d . . . . .
C14 C 0.24121(9) 0.27373(7) 0.96179(6) 0.02388(16) Uani 1 1 d . . . . .
H14A H 0.209742 0.266459 1.025809 0.036 Uiso 1 1 calc R U . . .
H14B H 0.166034 0.267072 0.927809 0.036 Uiso 1 1 calc R U . . .
H14C H 0.264764 0.340836 0.946509 0.036 Uiso 1 1 calc R U . . .
C15 C 0.49230(9) 0.20306(6) 0.98701(5) 0.02109(14) Uani 1 1 d . . . . .
H15A H 0.517643 0.268806 0.967188 0.032 Uiso 1 1 calc R U . . .
H15B H 0.573415 0.147976 0.973290 0.032 Uiso 1 1 calc R U . . .
H15C H 0.463723 0.200322 1.051542 0.032 Uiso 1 1 calc R U . . .
C16 C 0.33397(9) 0.08597(6) 0.96608(6) 0.02274(15) Uani 1 1 d . . . . .
H16A H 0.412644 0.032374 0.944952 0.034 Uiso 1 1 calc R U . . .
H16B H 0.250206 0.081495 0.939476 0.034 Uiso 1 1 calc R U . . .
H16C H 0.315509 0.077273 1.031248 0.034 Uiso 1 1 calc R U . . .
C17 C 0.93609(8) 0.08859(6) 0.80543(5) 0.01964(14) Uani 1 1 d . . . . .
C18 C 0.90288(10) 0.12727(8) 0.89905(6) 0.02888(18) Uani 1 1 d . . . . .
H18A H 0.981857 0.098958 0.933390 0.043 Uiso 1 1 calc R U . . .
H18B H 0.818206 0.105832 0.929250 0.043 Uiso 1 1 calc R U . . .
H18C H 0.887303 0.201785 0.894436 0.043 Uiso 1 1 calc R U . . .
C19 C 1.06615(9) 0.12351(9) 0.75630(7) 0.0320(2) Uani 1 1 d . . . . .
H19A H 1.050798 0.197936 0.754083 0.048 Uiso 1 1 calc R U . . .
H19B H 1.083263 0.101504 0.695397 0.048 Uiso 1 1 calc R U . . .
H19C H 1.147645 0.093448 0.787949 0.048 Uiso 1 1 calc R U . . .
C20 C 0.96277(10) -0.02738(7) 0.81314(7) 0.02662(17) Uani 1 1 d . . . . .
H20A H 1.042378 -0.054550 0.847210 0.040 Uiso 1 1 calc R U . . .
H20B H 0.984073 -0.052470 0.753326 0.040 Uiso 1 1 calc R U . . .
H20C H 0.879006 -0.049691 0.843828 0.040 Uiso 1 1 calc R U . . .
C21 C 0.80864(8) 0.15823(6) 0.52408(5) 0.01835(13) Uani 1 1 d . . . . .
C22 C 0.68602(10) 0.24939(7) 0.53189(6) 0.02570(17) Uani 1 1 d . . . . .
H22A H 0.692593 0.286988 0.582675 0.039 Uiso 1 1 calc R U . . .
H22B H 0.597462 0.225512 0.541032 0.039 Uiso 1 1 calc R U . . .
H22C H 0.689230 0.294257 0.476963 0.039 Uiso 1 1 calc R U . . .
C23 C 0.79885(10) 0.09988(7) 0.44447(6) 0.02496(16) Uani 1 1 d . . . . .
H23A H 0.794637 0.146361 0.390437 0.037 Uiso 1 1 calc R U . . .
H23B H 0.714031 0.071282 0.455480 0.037 Uiso 1 1 calc R U . . .
H23C H 0.881618 0.044639 0.436483 0.037 Uiso 1 1 calc R U . . .
C24 C 0.94778(10) 0.19399(7) 0.51193(7) 0.02855(18) Uani 1 1 d . . . . .
H24A H 1.025757 0.134798 0.507938 0.043 Uiso 1 1 calc R U . . .
H24B H 0.953203 0.231453 0.563047 0.043 Uiso 1 1 calc R U . . .
H24C H 0.953580 0.238643 0.457018 0.043 Uiso 1 1 calc R U . . .
C25 C 0.60274(8) -0.09541(6) 0.66912(5) 0.01921(14) Uani 1 1 d . . . . .
C26 C 0.61695(10) -0.12811(7) 0.57394(6) 0.02677(17) Uani 1 1 d . . . . .
H26A H 0.612763 -0.200259 0.576047 0.040 Uiso 1 1 calc R U . . .
H26B H 0.706998 -0.117842 0.542019 0.040 Uiso 1 1 calc R U . . .
H26C H 0.540184 -0.087151 0.542809 0.040 Uiso 1 1 calc R U . . .
C27 C 0.46181(10) -0.10950(7) 0.72017(6) 0.02661(17) Uani 1 1 d . . . . .
H27A H 0.385068 -0.066390 0.690372 0.040 Uiso 1 1 calc R U . . .
H27B H 0.455552 -0.090116 0.781404 0.040 Uiso 1 1 calc R U . . .
H27C H 0.454683 -0.180994 0.721394 0.040 Uiso 1 1 calc R U . . .
C28 C 0.72266(10) -0.15906(6) 0.71744(7) 0.02675(17) Uani 1 1 d . . . . .
H28A H 0.712643 -0.139089 0.778744 0.040 Uiso 1 1 calc R U . . .
H28B H 0.812494 -0.147591 0.686078 0.040 Uiso 1 1 calc R U . . .
H28C H 0.719815 -0.231363 0.718504 0.040 Uiso 1 1 calc R U . . .
P1 P 0.46066(2) 0.45641(2) 0.84692(2) 0.01557(4) Uani 1 1 d . . . . .
P2 P 0.31192(2) 0.56150(2) 0.76470(2) 0.01580(4) Uani 1 1 d . . . . .
P3 P 0.23782(2) 0.42381(2) 0.73904(2) 0.01514(4) Uani 1 1 d . . . . .
P4 P 0.45631(2) 0.34066(2) 0.75176(2) 0.01414(4) Uani 1 1 d . . . . .
P5 P 0.41150(2) 0.19464(2) 0.81340(2) 0.01387(4) Uani 1 1 d . . . . .
P6 P 0.60993(2) 0.08045(2) 0.79564(2) 0.01452(4) Uani 1 1 d . . . . .
P7 P 0.78681(2) 0.15530(2) 0.73957(2) 0.01581(4) Uani 1 1 d . . . . .
P8 P 0.81596(2) 0.06188(2) 0.62364(2) 0.01568(4) Uani 1 1 d . . . . .
P9 P 0.59447(2) 0.04657(2) 0.65803(2) 0.01531(4) Uani 1 1 d . . . . .

loop_
_atom_site_aniso_label
_atom_site_aniso_U_11
_atom_site_aniso_U_22
_atom_site_aniso_U_33
_atom_site_aniso_U_23
_atom_site_aniso_U_13
_atom_site_aniso_U_12
C1 0.0180(3) 0.0190(3) 0.0207(3) -0.0030(3) -0.0029(3) -0.0053(3)
C2 0.0282(4) 0.0208(4) 0.0342(4) -0.0066(3) -0.0029(3) -0.0085(3)
C3 0.0226(4) 0.0369(5) 0.0241(4) -0.0018(3) 0.0026(3) -0.0124(3)
C4 0.0218(4) 0.0247(4) 0.0378(5) -0.0051(4) -0.0105(3) -0.0019(3)
C5 0.0211(3) 0.0160(3) 0.0208(3) -0.0018(3) 0.0024(3) 0.0008(3)
C6 0.0257(4) 0.0221(4) 0.0234(4) -0.0012(3) 0.0077(3) -0.0008(3)
C7 0.0367(5) 0.0223(4) 0.0300(4) -0.0104(3) 0.0060(4) -0.0055(4)
C8 0.0253(4) 0.0297(4) 0.0295(4) 0.0006(4) 0.0005(3) 0.0080(3)
C9 0.0209(3) 0.0216(3) 0.0166(3) 0.0005(3) -0.0053(3) -0.0048(3)
C10 0.0225(4) 0.0433(5) 0.0276(4) 0.0055(4) -0.0099(3) 0.0011(4)
C11 0.0587(7) 0.0348(5) 0.0262(4) -0.0038(4) -0.0101(4) -0.0236(5)
C12 0.0247(4) 0.0286(4) 0.0158(3) 0.0029(3) -0.0009(3) -0.0035(3)
C13 0.0167(3) 0.0166(3) 0.0158(3) 0.0004(2) 0.0008(2) -0.0014(2)
C14 0.0216(4) 0.0238(4) 0.0208(3) -0.0003(3) 0.0046(3) 0.0023(3)
C15 0.0244(4) 0.0219(3) 0.0167(3) -0.0011(3) -0.0036(3) -0.0036(3)
C16 0.0228(4) 0.0216(4) 0.0224(4) 0.0047(3) -0.0002(3) -0.0060(3)
C17 0.0151(3) 0.0229(4) 0.0214(3) -0.0009(3) -0.0048(3) -0.0034(3)
C18 0.0277(4) 0.0346(5) 0.0239(4) -0.0051(3) -0.0100(3) 0.0002(4)
C19 0.0186(4) 0.0448(6) 0.0343(5) 0.0049(4) -0.0066(3) -0.0118(4)
C20 0.0235(4) 0.0224(4) 0.0327(4) -0.0003(3) -0.0102(3) 0.0017(3)
C21 0.0180(3) 0.0176(3) 0.0176(3) 0.0011(3) 0.0006(2) -0.0024(3)
C22 0.0272(4) 0.0197(4) 0.0248(4) 0.0030(3) 0.0008(3) 0.0025(3)
C23 0.0269(4) 0.0285(4) 0.0179(3) -0.0021(3) -0.0011(3) -0.0030(3)
C24 0.0249(4) 0.0279(4) 0.0331(4) 0.0064(4) -0.0016(3) -0.0109(3)
C25 0.0207(3) 0.0165(3) 0.0216(3) -0.0029(3) -0.0016(3) -0.0061(3)
C26 0.0304(4) 0.0254(4) 0.0266(4) -0.0096(3) -0.0003(3) -0.0085(3)
C27 0.0266(4) 0.0281(4) 0.0276(4) -0.0023(3) 0.0010(3) -0.0136(3)
C28 0.0292(4) 0.0163(3) 0.0350(5) 0.0010(3) -0.0082(3) -0.0039(3)
P1 0.01716(8) 0.01523(8) 0.01407(8) -0.00099(6) -0.00128(6) -0.00319(6)
P2 0.01621(8) 0.01381(8) 0.01581(8) -0.00047(6) 0.00038(6) -0.00138(6)
P3 0.01399(8) 0.01536(8) 0.01513(8) 0.00050(6) -0.00084(6) -0.00220(6)
P4 0.01417(8) 0.01366(8) 0.01371(8) -0.00046(6) -0.00090(6) -0.00165(6)
P5 0.01291(7) 0.01328(8) 0.01485(8) -0.00058(6) -0.00136(6) -0.00178(6)
P6 0.01424(8) 0.01378(8) 0.01466(8) -0.00110(6) -0.00181(6) -0.00087(6)
P7 0.01491(8) 0.01479(8) 0.01787(8) -0.00167(6) -0.00324(6) -0.00231(6)
P8 0.01493(8) 0.01448(8) 0.01645(8) -0.00097(6) -0.00047(6) -0.00141(6)
P9 0.01537(8) 0.01525(8) 0.01529(8) -0.00146(6) -0.00220(6) -0.00266(6)

loop_
_atom_type_symbol
_atom_type_description
_atom_type_scat_dispersion_real
_atom_type_scat_dispersion_imag
_atom_type_scat_source
C C 0.0033 0.0016 'International Tables Vol C Tables 4.2.6.8 and 6.1.1.4'
H H 0.0000 0.0000 'International Tables Vol C Tables 4.2.6.8 and 6.1.1.4'
P P 0.1023 0.0942 'International Tables Vol C Tables 4.2.6.8 and 6.1.1.4'

loop_
_geom_angle_atom_site_label_1
_geom_angle_atom_site_label_2
_geom_angle_atom_site_label_3
_geom_angle
_geom_angle_site_symmetry_1
_geom_angle_site_symmetry_3
_geom_angle_publ_flag
C3 C1 C4 109.97(7) . . ?
C3 C1 C2 110.20(7) . . ?
C4 C1 C2 109.62(7) . . ?
C3 C1 P1 115.16(6) . . ?
C4 C1 P1 106.02(6) . . ?
C2 C1 P1 105.65(6) . . ?
C1 C2 H2A 109.5 . . ?
C1 C2 H2B 109.5 . . ?
H2A C2 H2B 109.5 . . ?
C1 C2 H2C 109.5 . . ?
H2A C2 H2C 109.5 . . ?
H2B C2 H2C 109.5 . . ?
C1 C3 H3A 109.5 . . ?
C1 C3 H3B 109.5 . . ?
H3A C3 H3B 109.5 . . ?
C1 C3 H3C 109.5 . . ?
H3A C3 H3C 109.5 . . ?
H3B C3 H3C 109.5 . . ?
C1 C4 H4A 109.5 . . ?
C1 C4 H4B 109.5 . . ?
H4A C4 H4B 109.5 . . ?
C1 C4 H4C 109.5 . . ?
H4A C4 H4C 109.5 . . ?
H4B C4 H4C 109.5 . . ?
C6 C5 C7 109.70(7) . . ?
C6 C5 C8 109.52(7) . . ?
C7 C5 C8 109.74(8) . . ?
C6 C5 P2 115.31(5) . . ?
C7 C5 P2 106.35(6) . . ?
C8 C5 P2 106.06(6) . . ?
C5 C6 H6A 109.5 . . ?
C5 C6 H6B 109.5 . . ?
H6A C6 H6B 109.5 . . ?
C5 C6 H6C 109.5 . . ?
H6A C6 H6C 109.5 . . ?
H6B C6 H6C 109.5 . . ?
C5 C7 H7A 109.5 . . ?
C5 C7 H7B 109.5 . . ?
H7A C7 H7B 109.5 . . ?
C5 C7 H7C 109.5 . . ?
H7A C7 H7C 109.5 . . ?
H7B C7 H7C 109.5 . . ?
C5 C8 H8A 109.5 . . ?
C5 C8 H8B 109.5 . . ?
H8A C8 H8B 109.5 . . ?
C5 C8 H8C 109.5 . . ?
H8A C8 H8C 109.5 . . ?
H8B C8 H8C 109.5 . . ?
C12 C9 C11 109.80(8) . . ?
C12 C9 C10 109.23(7) . . ?
C11 C9 C10 110.55(8) . . ?
C12 C9 P3 114.82(6) . . ?
C11 C9 P3 106.03(6) . . ?
C10 C9 P3 106.33(6) . . ?
C9 C10 H10A 109.5 . . ?
C9 C10 H10B 109.5 . . ?
H10A C10 H10B 109.5 . . ?
C9 C10 H10C 109.5 . . ?
H10A C10 H10C 109.5 . . ?
H10B C10 H10C 109.5 . . ?
C9 C11 H11A 109.5 . . ?
C9 C11 H11B 109.5 . . ?
H11A C11 H11B 109.5 . . ?
C9 C11 H11C 109.5 . . ?
H11A C11 H11C 109.5 . . ?
H11B C11 H11C 109.5 . . ?
C9 C12 H12A 109.5 . . ?
C9 C12 H12B 109.5 . . ?
H12A C12 H12B 109.5 . . ?
C9 C12 H12C 109.5 . . ?
H12A C12 H12C 109.5 . . ?
H12B C12 H12C 109.5 . . ?
C15 C13 C14 110.46(7) . . ?
C15 C13 C16 110.15(6) . . ?
C14 C13 C16 108.93(7) . . ?
C15 C13 P5 114.04(5) . . ?
C14 C13 P5 108.11(5) . . ?
C16 C13 P5 104.90(5) . . ?
C13 C14 H14A 109.5 . . ?
C13 C14 H14B 109.5 . . ?
H14A C14 H14B 109.5 . . ?
C13 C14 H14C 109.5 . . ?
H14A C14 H14C 109.5 . . ?
H14B C14 H14C 109.5 . . ?
C13 C15 H15A 109.5 . . ?
C13 C15 H15B 109.5 . . ?
H15A C15 H15B 109.5 . . ?
C13 C15 H15C 109.5 . . ?
H15A C15 H15C 109.5 . . ?
H15B C15 H15C 109.5 . . ?
C13 C16 H16A 109.5 . . ?
C13 C16 H16B 109.5 . . ?
H16A C16 H16B 109.5 . . ?
C13 C16 H16C 109.5 . . ?
H16A C16 H16C 109.5 . . ?
H16B C16 H16C 109.5 . . ?
C20 C17 C18 109.20(7) . . ?
C20 C17 C19 109.49(7) . . ?
C18 C17 C19 110.26(8) . . ?
C20 C17 P7 115.63(6) . . ?
C18 C17 P7 107.22(5) . . ?
C19 C17 P7 104.91(6) . . ?
C17 C18 H18A 109.5 . . ?
C17 C18 H18B 109.5 . . ?
H18A C18 H18B 109.5 . . ?
C17 C18 H18C 109.5 . . ?
H18A C18 H18C 109.5 . . ?
H18B C18 H18C 109.5 . . ?
C17 C19 H19A 109.5 . . ?
C17 C19 H19B 109.5 . . ?
H19A C19 H19B 109.5 . . ?
C17 C19 H19C 109.5 . . ?
H19A C19 H19C 109.5 . . ?
H19B C19 H19C 109.5 . . ?
C17 C20 H20A 109.5 . . ?
C17 C20 H20B 109.5 . . ?
H20A C20 H20B 109.5 . . ?
C17 C20 H20C 109.5 . . ?
H20A C20 H20C 109.5 . . ?
H20B C20 H20C 109.5 . . ?
C22 C21 C24 110.16(7) . . ?
C22 C21 C23 109.47(7) . . ?
C24 C21 C23 109.92(7) . . ?
C22 C21 P8 115.08(5) . . ?
C24 C21 P8 106.28(6) . . ?
C23 C21 P8 105.77(6) . . ?
C21 C22 H22A 109.5 . . ?
C21 C22 H22B 109.5 . . ?
H22A C22 H22B 109.5 . . ?
C21 C22 H22C 109.5 . . ?
H22A C22 H22C 109.5 . . ?
H22B C22 H22C 109.5 . . ?
C21 C23 H23A 109.5 . . ?
C21 C23 H23B 109.5 . . ?
H23A C23 H23B 109.5 . . ?
C21 C23 H23C 109.5 . . ?
H23A C23 H23C 109.5 . . ?
H23B C23 H23C 109.5 . . ?
C21 C24 H24A 109.5 . . ?
C21 C24 H24B 109.5 . . ?
H24A C24 H24B 109.5 . . ?
C21 C24 H24C 109.5 . . ?
H24A C24 H24C 109.5 . . ?
H24B C24 H24C 109.5 . . ?
C28 C25 C26 109.41(7) . . ?
C28 C25 C27 109.67(7) . . ?
C26 C25 C27 110.51(7) . . ?
C28 C25 P9 115.40(6) . . ?
C26 C25 P9 106.16(6) . . ?
C27 C25 P9 105.57(6) . . ?
C25 C26 H26A 109.5 . . ?
C25 C26 H26B 109.5 . . ?
H26A C26 H26B 109.5 . . ?
C25 C26 H26C 109.5 . . ?
H26A C26 H26C 109.5 . . ?
H26B C26 H26C 109.5 . . ?
C25 C27 H27A 109.5 . . ?
C25 C27 H27B 109.5 . . ?
H27A C27 H27B 109.5 . . ?
C25 C27 H27C 109.5 . . ?
H27A C27 H27C 109.5 . . ?
H27B C27 H27C 109.5 . . ?
C25 C28 H28A 109.5 . . ?
C25 C28 H28B 109.5 . . ?
H28A C28 H28B 109.5 . . ?
C25 C28 H28C 109.5 . . ?
H28A C28 H28C 109.5 . . ?
H28B C28 H28C 109.5 . . ?
C1 P1 P2 103.78(3) . . ?
C1 P1 P4 103.60(3) . . ?
P2 P1 P4 85.253(10) . . ?
C5 P2 P3 104.53(3) . . ?
C5 P2 P1 105.16(3) . . ?
P3 P2 P1 86.040(10) . . ?
C9 P3 P4 103.30(3) . . ?
C9 P3 P2 104.10(3) . . ?
P4 P3 P2 85.729(10) . . ?
P5 P4 P3 98.833(11) . . ?
P5 P4 P1 115.623(11) . . ?
P3 P4 P1 85.654(10) . . ?
C13 P5 P4 113.97(3) . . ?
C13 P5 P6 102.11(2) . . ?
P4 P5 P6 106.832(11) . . ?
P5 P6 P9 97.254(10) . . ?
P5 P6 P7 110.560(11) . . ?
P9 P6 P7 87.697(10) . . ?
C17 P7 P8 102.85(3) . . ?
C17 P7 P6 103.97(3) . . ?
P8 P7 P6 87.585(10) . . ?
C21 P8 P7 104.05(3) . . ?
C21 P8 P9 103.38(3) . . ?
P7 P8 P9 87.775(10) . . ?
C25 P9 P6 102.91(3) . . ?
C25 P9 P8 104.61(3) . . ?
P6 P9 P8 87.873(10) . . ?

loop_
_geom_bond_atom_site_label_1
_geom_bond_atom_site_label_2
_geom_bond_distance
_geom_bond_site_symmetry_2
_geom_bond_publ_flag
C1 C3 1.5260(12) . ?
C1 C4 1.5278(12) . ?
C1 C2 1.5310(12) . ?
C1 P1 1.8927(8) . ?
C2 H2A 0.9800 . ?
C2 H2B 0.9800 . ?
C2 H2C 0.9800 . ?
C3 H3A 0.9800 . ?
C3 H3B 0.9800 . ?
C3 H3C 0.9800 . ?
C4 H4A 0.9800 . ?
C4 H4B 0.9800 . ?
C4 H4C 0.9800 . ?
C5 C6 1.5238(12) . ?
C5 C7 1.5299(13) . ?
C5 C8 1.5321(12) . ?
C5 P2 1.8928(8) . ?
C6 H6A 0.9800 . ?
C6 H6B 0.9800 . ?
C6 H6C 0.9800 . ?
C7 H7A 0.9800 . ?
C7 H7B 0.9800 . ?
C7 H7C 0.9800 . ?
C8 H8A 0.9800 . ?
C8 H8B 0.9800 . ?
C8 H8C 0.9800 . ?
C9 C12 1.5206(12) . ?
C9 C11 1.5290(13) . ?
C9 C10 1.5294(12) . ?
C9 P3 1.8879(8) . ?
C10 H10A 0.9800 . ?
C10 H10B 0.9800 . ?
C10 H10C 0.9800 . ?
C11 H11A 0.9800 . ?
C11 H11B 0.9800 . ?
C11 H11C 0.9800 . ?
C12 H12A 0.9800 . ?
C12 H12B 0.9800 . ?
C12 H12C 0.9800 . ?
C13 C15 1.5274(11) . ?
C13 C14 1.5299(11) . ?
C13 C16 1.5376(11) . ?
C13 P5 1.8859(8) . ?
C14 H14A 0.9800 . ?
C14 H14B 0.9800 . ?
C14 H14C 0.9800 . ?
C15 H15A 0.9800 . ?
C15 H15B 0.9800 . ?
C15 H15C 0.9800 . ?
C16 H16A 0.9800 . ?
C16 H16B 0.9800 . ?
C16 H16C 0.9800 . ?
C17 C20 1.5240(12) . ?
C17 C18 1.5307(12) . ?
C17 C19 1.5309(12) . ?
C17 P7 1.8982(8) . ?
C18 H18A 0.9800 . ?
C18 H18B 0.9800 . ?
C18 H18C 0.9800 . ?
C19 H19A 0.9800 . ?
C19 H19B 0.9800 . ?
C19 H19C 0.9800 . ?
C20 H20A 0.9800 . ?
C20 H20B 0.9800 . ?
C20 H20C 0.9800 . ?
C21 C22 1.5254(11) . ?
C21 C24 1.5285(12) . ?
C21 C23 1.5299(12) . ?
C21 P8 1.8886(8) . ?
C22 H22A 0.9800 . ?
C22 H22B 0.9800 . ?
C22 H22C 0.9800 . ?
C23 H23A 0.9800 . ?
C23 H23B 0.9800 . ?
C23 H23C 0.9800 . ?
C24 H24A 0.9800 . ?
C24 H24B 0.9800 . ?
C24 H24C 0.9800 . ?
C25 C28 1.5269(12) . ?
C25 C26 1.5308(12) . ?
C25 C27 1.5325(12) . ?
C25 P9 1.8903(8) . ?
C26 H26A 0.9800 . ?
C26 H26B 0.9800 . ?
C26 H26C 0.9800 . ?
C27 H27A 0.9800 . ?
C27 H27B 0.9800 . ?
C27 H27C 0.9800 . ?
C28 H28A 0.9800 . ?
C28 H28B 0.9800 . ?
C28 H28C 0.9800 . ?
P1 P2 2.2226(3) . ?
P1 P4 2.2402(3) . ?
P2 P3 2.2222(3) . ?
P3 P4 2.2206(3) . ?
P4 P5 2.2001(3) . ?
P5 P6 2.2108(3) . ?
P6 P9 2.2119(3) . ?
P6 P7 2.2254(3) . ?
P7 P8 2.2161(3) . ?
P8 P9 2.2180(3) . ?

loop_
_geom_torsion_atom_site_label_1
_geom_torsion_atom_site_label_2
_geom_torsion_atom_site_label_3
_geom_torsion_atom_site_label_4
_geom_torsion
_geom_torsion_site_symmetry_1
_geom_torsion_site_symmetry_2
_geom_torsion_site_symmetry_3
_geom_torsion_site_symmetry_4
_geom_torsion_publ_flag
C3 C1 P1 P2 -43.92(7) . . . . ?
C4 C1 P1 P2 -165.75(5) . . . . ?
C2 C1 P1 P2 77.94(6) . . . . ?
C3 C1 P1 P4 44.46(7) . . . . ?
C4 C1 P1 P4 -77.38(6) . . . . ?
C2 C1 P1 P4 166.31(5) . . . . ?
C6 C5 P2 P3 43.94(7) . . . . ?
C7 C5 P2 P3 165.76(5) . . . . ?
C8 C5 P2 P3 -77.45(6) . . . . ?
C6 C5 P2 P1 -45.85(7) . . . . ?
C7 C5 P2 P1 75.97(6) . . . . ?
C8 C5 P2 P1 -167.24(6) . . . . ?
C12 C9 P3 P4 -40.43(6) . . . . ?
C11 C9 P3 P4 80.98(7) . . . . ?
C10 C9 P3 P4 -161.33(6) . . . . ?
C12 C9 P3 P2 48.45(6) . . . . ?
C11 C9 P3 P2 169.86(6) . . . . ?
C10 C9 P3 P2 -72.45(6) . . . . ?
C15 C13 P5 P4 -63.03(6) . . . . ?
C14 C13 P5 P4 60.26(6) . . . . ?
C16 C13 P5 P4 176.37(4) . . . . ?
C15 C13 P5 P6 51.78(6) . . . . ?
C14 C13 P5 P6 175.06(5) . . . . ?
C16 C13 P5 P6 -68.83(5) . . . . ?
C20 C17 P7 P8 -42.18(7) . . . . ?
C18 C17 P7 P8 -164.22(6) . . . . ?
C19 C17 P7 P8 78.53(6) . . . . ?
C20 C17 P7 P6 48.52(7) . . . . ?
C18 C17 P7 P6 -73.53(6) . . . . ?
C19 C17 P7 P6 169.23(6) . . . . ?
C22 C21 P8 P7 -48.03(7) . . . . ?
C24 C21 P8 P7 74.18(6) . . . . ?
C23 C21 P8 P7 -169.00(5) . . . . ?
C22 C21 P8 P9 43.02(7) . . . . ?
C24 C21 P8 P9 165.24(5) . . . . ?
C23 C21 P8 P9 -77.95(5) . . . . ?
C28 C25 P9 P6 -49.56(7) . . . . ?
C26 C25 P9 P6 -170.94(5) . . . . ?
C27 C25 P9 P6 71.71(6) . . . . ?
C28 C25 P9 P8 41.61(7) . . . . ?
C26 C25 P9 P8 -79.77(6) . . . . ?
C27 C25 P9 P8 162.88(5) . . . . ?
